data_2207516
loop_
_publ_author_name
'Kong, Li-Li'
'Huo, Li-Hua'
'Gao, Shan'
'Zhao, Jing-Gui'

_publ_section_title
\m-Aqua-\k^2^<i>O</i>:<i>O</i>-di-\m-phenylacetato-\k^4^<i>O</i>:<i>O</i>'-bis[(1,10-phenanthroline-\k^2^<i>N</i>,<i>N</i>')(phenylacetato-\k<i>O</i>)cobalt(II)]
_journal_coeditor_code DN6266
_journal_issue 12
_journal_name_full 'Acta Crystallographica Section E'
_journal_page_first m2485
_journal_page_last m2487
_journal_paper_doi 10.1107/S1600536805035440
_journal_volume 61
_journal_year 2005
_chemical_formula_iupac '[Co2 (C8 H7 O2)4 (C12 H8 N2)2 (H2 O)]'
_chemical_formula_moiety 'C56 H46 Co2 N4 O9'
_chemical_formula_sum 'C56 H46 Co2 N4 O9'
_chemical_formula_weight 1036.83
_chemical_name_systematic
;
\m-Aqua-\k^2^O:O-di-\m-phenylacetato-\k^2^O:O'-bis[(1,10-phenanthroline-
\k^2^N,N')(phenylacetato-\kO)cobalt(II)]
;
_space_group_IT_number 15
_symmetry_cell_setting monoclinic
_symmetry_space_group_name_Hall '-C 2yc'
_symmetry_space_group_name_H-M 'C 1 2/c 1'
_atom_sites_solution_hydrogens geom
_atom_sites_solution_primary direct
_atom_sites_solution_secondary difmap
_cell_angle_alpha 90.00
_cell_angle_beta 112.92(3)
_cell_angle_gamma 90.00
_cell_formula_units_Z 4
_cell_length_a 28.035(2)
_cell_length_b 8.7132(17)
_cell_length_c 21.920(2)
_cell_measurement_reflns_used 21804
_cell_measurement_temperature 295(2)
_cell_measurement_theta_max 27.47
_cell_measurement_theta_min 3.01
_cell_volume 4931.8(16)
_computing_cell_refinement 'RAPID AUTO'
_computing_data_collection 'RAPID AUTO (Rigaku, 1998)'
_computing_data_reduction 'CrystalStructure (Rigaku/MSC, 2002)'
_computing_molecular_graphics 'ORTEPII (Johnson, 1976)'
_computing_publication_material SHELXL97
_computing_structure_refinement 'SHELXL97 (Sheldrick, 1997)'
_computing_structure_solution 'SHELXS97 (Sheldrick, 1997)'
_diffrn_ambient_temperature 295(2)
_diffrn_detector_area_resol_mean 10
_diffrn_measured_fraction_theta_full 0.997
_diffrn_measured_fraction_theta_max 0.997
_diffrn_measurement_device_type 'Rigaku R-AXIS RAPID'
_diffrn_measurement_method \w
_diffrn_radiation_monochromator graphite
_diffrn_radiation_source 'fine-focus sealed tube'
_diffrn_radiation_type MoK\a
_diffrn_radiation_wavelength 0.71073
_diffrn_reflns_av_R_equivalents 0.0256
_diffrn_reflns_av_sigmaI/netI 0.0219
_diffrn_reflns_limit_h_max 36
_diffrn_reflns_limit_h_min -36
_diffrn_reflns_limit_k_max 11
_diffrn_reflns_limit_k_min -11
_diffrn_reflns_limit_l_max 28
_diffrn_reflns_limit_l_min -28
_diffrn_reflns_number 23060
_diffrn_reflns_theta_full 27.47
_diffrn_reflns_theta_max 27.47
_diffrn_reflns_theta_min 3.01
_diffrn_standards_decay_% 0
_diffrn_standards_interval_count 0
_diffrn_standards_interval_time 0
_diffrn_standards_number 0
_exptl_absorpt_coefficient_mu 0.735
_exptl_absorpt_correction_T_max 0.861
_exptl_absorpt_correction_T_min 0.767
_exptl_absorpt_correction_type multi-scan
_exptl_absorpt_process_details '(ABSCOR; Higashi, 1995)'
_exptl_crystal_colour red
_exptl_crystal_density_diffrn 1.396
_exptl_crystal_density_method 'not measured'
_exptl_crystal_description block
_exptl_crystal_F_000 2144
_exptl_crystal_size_max 0.38
_exptl_crystal_size_mid 0.26
_exptl_crystal_size_min 0.21
_refine_diff_density_max 0.374
_refine_diff_density_min -0.178
_refine_ls_extinction_method none
_refine_ls_goodness_of_fit_ref 1.048
_refine_ls_hydrogen_treatment mixed
_refine_ls_matrix_type full
_refine_ls_number_parameters 324
_refine_ls_number_reflns 5633
_refine_ls_number_restraints 0
_refine_ls_restrained_S_all 1.048
_refine_ls_R_factor_all 0.0489
_refine_ls_R_factor_gt 0.0362
_refine_ls_shift/su_max 0.002
_refine_ls_shift/su_mean 0.000
_refine_ls_structure_factor_coef Fsqd
_refine_ls_weighting_details 'calc w = 1/[\s^2^(Fo^2^)+(0.0517P)^2^+1.6797P] where P=(Fo^2^+2Fc^2^)/3'
_refine_ls_weighting_scheme calc
_refine_ls_wR_factor_gt 0.0924
_refine_ls_wR_factor_ref 0.0983
_reflns_number_gt 4429
_reflns_number_total 5633
_reflns_threshold_expression I>2\s(I)
_cod_data_source_file dn6266.cif
_cod_data_source_block I
_cod_depositor_comments
;
The following automatic conversions were performed:
'_exptl_absorpt_correction_type' value 'Multi-scan' changed to
'multi-scan' according to
'/home/saulius/struct/CIF-dictionaries/cif_core.dic' dictionary named
'cif_core.dic' version 2.4.1 from 2010-06-29.

Automatic conversion script
Id: cif_fix_enum 1527 2010-12-29 10:47:43Z saulius 

The following automatic conversions were performed:

'_exptl_absorpt_correction_type' value 'Multi-scan' changed to
'multi-scan' according to
/home/saulius/struct/CIF-dictionaries/cif_core.dic dictionary named
'cif_core.dic' version 2.4.1 from 2010-06-29.

Automatic conversion script
Id: cif_fix_values 1715 2011-07-08 13:25:40Z adriana 
;
_cod_original_sg_symbol_H-M 'C 2/c'
_cod_database_code 2207516
_cod_database_fobs_code 2207516

loop_
_symmetry_equiv_pos_as_xyz
'x, y, z'
'-x, y, -z+1/2'
'x+1/2, y+1/2, z'
'-x+1/2, y+1/2, -z+1/2'
'-x, -y, -z'
'x, -y, z-1/2'
'-x+1/2, -y+1/2, -z'
'x+1/2, -y+1/2, z-1/2'

loop_
_atom_site_label
_atom_site_fract_x
_atom_site_fract_y
_atom_site_fract_z
_atom_site_U_iso_or_equiv
_atom_site_adp_type
_atom_site_calc_flag
_atom_site_refinement_flags
_atom_site_occupancy
_atom_site_type_symbol
Co1 0.523406(9) 0.72259(3) 0.685433(11) 0.04534(9) Uani d . 1 Co
O1W 0.5000 0.5888(2) 0.7500 0.0486(4) Uani d S 1 O
H1W 0.4725(8) 0.534(2) 0.7316(10) 0.058 Uiso d . 1 H
O1 0.46755(6) 0.89465(16) 0.66939(7) 0.0603(3) Uani d . 1 O
O2 0.57454(5) 0.83773(18) 0.76567(7) 0.0648(4) Uani d . 1 O
O3 0.58107(5) 0.55202(16) 0.69966(6) 0.0555(3) Uani d . 1 O
O4 0.58699(6) 0.4481(2) 0.79523(8) 0.0753(4) Uani d . 1 O
N1 0.55490(6) 0.83551(18) 0.62346(8) 0.0522(4) Uani d . 1 N
N2 0.47486(6) 0.63963(17) 0.58847(7) 0.0487(3) Uani d . 1 N
C1 0.59499(9) 0.9296(3) 0.64222(12) 0.0653(5) Uani d . 1 C
H1 0.6120 0.9517 0.6870 0.078 Uiso calc R 1 H
C2 0.61287(10) 0.9974(3) 0.59718(14) 0.0755(6) Uani d . 1 C
H2 0.6415 1.0623 0.6122 0.091 Uiso calc R 1 H
C3 0.58827(10) 0.9679(3) 0.53175(14) 0.0761(7) Uani d . 1 C
H3 0.5995 1.0140 0.5015 0.091 Uiso calc R 1 H
C4 0.54596(9) 0.8682(2) 0.50966(10) 0.0640(6) Uani d . 1 C
C5 0.51778(11) 0.8290(3) 0.44203(12) 0.0758(7) Uani d . 1 C
H5 0.5273 0.8723 0.4096 0.091 Uiso calc R 1 H
C6 0.47790(11) 0.7310(3) 0.42412(11) 0.0746(7) Uani d . 1 C
H6 0.4607 0.7065 0.3796 0.089 Uiso calc R 1 H
C7 0.46099(9) 0.6626(3) 0.47222(9) 0.0605(5) Uani d . 1 C
C8 0.41937(9) 0.5625(3) 0.45626(10) 0.0707(6) Uani d . 1 C
H8 0.4008 0.5347 0.4124 0.085 Uiso calc R 1 H
C9 0.40588(9) 0.5051(3) 0.50524(11) 0.0687(6) Uani d . 1 C
H9 0.3777 0.4394 0.4950 0.082 Uiso calc R 1 H
C10 0.43496(8) 0.5463(2) 0.57111(10) 0.0591(5) Uani d . 1 C
H10 0.4256 0.5058 0.6041 0.071 Uiso calc R 1 H
C11 0.48782(8) 0.6994(2) 0.53943(9) 0.0506(4) Uani d . 1 C
C12 0.53071(8) 0.8027(2) 0.55851(10) 0.0525(4) Uani d . 1 C
C13 0.43351(8) 0.9170(2) 0.69209(9) 0.0550(4) Uani d . 1 C
C14 0.39739(11) 1.0516(3) 0.66460(13) 0.0809(7) Uani d . 1 C
H14A 0.3801 1.0742 0.6942 0.097 Uiso calc R 1 H
H14B 0.4177 1.1409 0.6635 0.097 Uiso calc R 1 H
C15 0.35771(9) 1.0243(3) 0.59715(13) 0.0766(7) Uani d . 1 C
C16 0.34377(9) 0.8782(4) 0.57204(13) 0.0882(8) Uani d . 1 C
H16 0.3598 0.7938 0.5979 0.106 Uiso calc R 1 H
C17 0.30650(12) 0.8556(6) 0.50929(18) 0.1339(15) Uani d . 1 C
H17 0.2975 0.7567 0.4928 0.161 Uiso calc R 1 H
C18 0.28292(17) 0.9804(10) 0.4715(3) 0.172(3) Uani d . 1 C
H18 0.2580 0.9657 0.4290 0.207 Uiso calc R 1 H
C19 0.2951(2) 1.1216(8) 0.4947(3) 0.176(3) Uani d . 1 C
H19 0.2783 1.2047 0.4685 0.212 Uiso calc R 1 H
C20 0.33274(14) 1.1472(4) 0.55753(18) 0.1227(14) Uani d . 1 C
H20 0.3412 1.2470 0.5730 0.147 Uiso calc R 1 H
C21 0.60495(7) 0.4838(2) 0.75364(10) 0.0572(5) Uani d . 1 C
C22 0.66126(10) 0.4400(4) 0.77242(14) 0.1038(11) Uani d . 1 C
H22A 0.6816 0.4953 0.8125 0.125 Uiso calc R 1 H
H22B 0.6647 0.3315 0.7833 0.125 Uiso calc R 1 H
C23 0.68514(8) 0.4674(3) 0.72299(11) 0.0745(7) Uani d . 1 C
C24 0.70758(12) 0.3502(5) 0.70173(16) 0.1107(11) Uani d . 1 C
H24 0.7065 0.2504 0.7162 0.133 Uiso calc R 1 H
C25 0.73210(16) 0.3801(7) 0.6584(2) 0.1488(19) Uani d . 1 C
H25 0.7479 0.3007 0.6448 0.179 Uiso calc R 1 H
C26 0.73292(13) 0.5231(8) 0.63641(18) 0.144(2) Uani d . 1 C
H26 0.7495 0.5422 0.6077 0.173 Uiso calc R 1 H
C27 0.71022(12) 0.6391(5) 0.65509(16) 0.1149(12) Uani d . 1 C
H27 0.7103 0.7375 0.6387 0.138 Uiso calc R 1 H
C28 0.68656(9) 0.6109(4) 0.69928(13) 0.0869(8) Uani d . 1 C
H28 0.6714 0.6919 0.7129 0.104 Uiso calc R 1 H

loop_
_atom_site_aniso_label
_atom_site_aniso_U_11
_atom_site_aniso_U_22
_atom_site_aniso_U_33
_atom_site_aniso_U_12
_atom_site_aniso_U_13
_atom_site_aniso_U_23
Co1 0.05075(15) 0.05182(16) 0.04219(14) -0.00047(10) 0.02761(11) -0.00043(10)
O1W 0.0503(9) 0.0534(11) 0.0513(10) 0.000 0.0297(8) 0.000
O1 0.0781(9) 0.0573(8) 0.0615(8) 0.0142(7) 0.0445(7) 0.0098(6)
O2 0.0616(8) 0.0832(10) 0.0602(8) -0.0165(7) 0.0356(7) -0.0201(7)
O3 0.0539(7) 0.0727(9) 0.0467(7) 0.0130(6) 0.0270(5) 0.0058(6)
O4 0.0797(10) 0.0928(11) 0.0696(9) 0.0296(9) 0.0466(8) 0.0297(8)
N1 0.0605(9) 0.0522(8) 0.0572(9) 0.0048(8) 0.0373(7) 0.0032(7)
N2 0.0569(8) 0.0495(8) 0.0444(8) 0.0081(7) 0.0248(6) 0.0023(6)
C1 0.0692(12) 0.0662(13) 0.0759(14) -0.0040(11) 0.0450(11) 0.0014(11)
C2 0.0814(15) 0.0704(14) 0.1019(19) -0.0025(12) 0.0653(14) 0.0061(13)
C3 0.0957(17) 0.0683(14) 0.1001(18) 0.0157(13) 0.0770(15) 0.0217(13)
C4 0.0901(14) 0.0605(12) 0.0652(12) 0.0280(11) 0.0563(11) 0.0164(10)
C5 0.1083(18) 0.0802(15) 0.0627(13) 0.0333(15) 0.0593(13) 0.0216(12)
C6 0.1054(19) 0.0823(15) 0.0463(11) 0.0357(15) 0.0408(12) 0.0114(10)
C7 0.0776(13) 0.0601(12) 0.0460(10) 0.0248(11) 0.0265(9) 0.0044(9)
C8 0.0816(15) 0.0745(14) 0.0462(11) 0.0190(13) 0.0140(10) -0.0026(10)
C9 0.0663(13) 0.0696(13) 0.0610(13) 0.0010(11) 0.0149(10) -0.0051(10)
C10 0.0627(11) 0.0609(12) 0.0537(11) 0.0034(10) 0.0225(9) 0.0005(9)
C11 0.0668(11) 0.0483(10) 0.0448(9) 0.0183(9) 0.0305(8) 0.0062(7)
C12 0.0675(11) 0.0495(10) 0.0554(11) 0.0165(9) 0.0404(9) 0.0089(8)
C13 0.0674(11) 0.0537(11) 0.0506(10) 0.0079(9) 0.0304(9) 0.0007(8)
C14 0.1115(19) 0.0650(14) 0.0899(17) 0.0369(14) 0.0651(16) 0.0193(12)
C15 0.0772(14) 0.0949(18) 0.0849(16) 0.0400(14) 0.0614(13) 0.0442(14)
C16 0.0602(13) 0.128(3) 0.0820(17) 0.0079(15) 0.0336(12) 0.0285(17)
C17 0.0666(17) 0.229(5) 0.101(2) -0.013(2) 0.0271(17) 0.017(3)
C18 0.069(2) 0.342(9) 0.104(3) 0.063(4) 0.031(2) 0.072(5)
C19 0.148(5) 0.286(8) 0.137(5) 0.146(6) 0.102(4) 0.136(5)
C20 0.138(3) 0.151(3) 0.126(3) 0.097(2) 0.103(2) 0.088(2)
C21 0.0558(10) 0.0678(12) 0.0535(11) 0.0098(9) 0.0271(8) 0.0045(9)
C22 0.0632(13) 0.173(3) 0.0819(17) 0.0341(17) 0.0350(12) 0.0518(19)
C23 0.0436(10) 0.117(2) 0.0627(13) 0.0150(12) 0.0201(9) 0.0155(13)
C24 0.096(2) 0.136(3) 0.101(2) 0.046(2) 0.0393(17) 0.022(2)
C25 0.128(3) 0.225(5) 0.105(3) 0.092(4) 0.058(2) 0.011(3)
C26 0.0791(19) 0.275(6) 0.095(2) 0.049(3) 0.0519(18) 0.043(3)
C27 0.0756(17) 0.171(4) 0.104(2) -0.016(2) 0.0410(17) 0.030(2)
C28 0.0694(14) 0.114(2) 0.0833(17) -0.0087(15) 0.0366(13) -0.0047(16)

loop_
_atom_type_symbol
_atom_type_description
_atom_type_scat_dispersion_real
_atom_type_scat_dispersion_imag
_atom_type_scat_source
C C 0.0033 0.0016 'International Tables Vol C Tables 4.2.6.8 and 6.1.1.4'
H H 0.0000 0.0000 'International Tables Vol C Tables 4.2.6.8 and 6.1.1.4'
N N 0.0061 0.0033 'International Tables Vol C Tables 4.2.6.8 and 6.1.1.4'
O O 0.0106 0.0060 'International Tables Vol C Tables 4.2.6.8 and 6.1.1.4'
Co Co 0.3494 0.9721 'International Tables Vol C Tables 4.2.6.8 and 6.1.1.4'

loop_
_geom_angle_atom_site_label_1
_geom_angle_atom_site_label_2
_geom_angle_atom_site_label_3
_geom_angle_site_symmetry_1
_geom_angle
O2 Co1 O1 . 91.21(6)
O2 Co1 O1W . 89.49(5)
O1 Co1 O1W . 95.73(5)
O2 Co1 O3 . 88.77(6)
O1 Co1 O3 . 178.10(5)
O1W Co1 O3 . 86.17(5)
O2 Co1 N1 . 89.77(6)
O1 Co1 N1 . 91.77(6)
O1W Co1 N1 . 172.48(5)
O3 Co1 N1 . 86.33(6)
O2 Co1 N2 . 166.95(6)
O1 Co1 N2 . 86.03(6)
O1W Co1 N2 . 103.46(5)
O3 Co1 N2 . 93.57(6)
N1 Co1 N2 . 77.58(6)
Co1 O1W Co1 2_656 113.46(9)
Co1 O1W H1W 2_656 99.5(14)
Co1 O1W H1W . 116.4(14)
C13 O1 Co1 . 132.86(13)
C13 O2 Co1 2_656 129.95(13)
C21 O3 Co1 . 124.28(12)
C1 N1 C12 . 118.52(17)
C1 N1 Co1 . 127.06(14)
C12 N1 Co1 . 114.41(13)
C10 N2 C11 . 117.75(16)
C10 N2 Co1 . 129.28(13)
C11 N2 Co1 . 112.93(12)
N1 C1 C2 . 122.5(2)
N1 C1 H1 . 118.8
C2 C1 H1 . 118.8
C3 C2 C1 . 119.5(2)
C3 C2 H2 . 120.2
C1 C2 H2 . 120.2
C2 C3 C4 . 120.0(2)
C2 C3 H3 . 120.0
C4 C3 H3 . 120.0
C3 C4 C12 . 117.0(2)
C3 C4 C5 . 124.2(2)
C12 C4 C5 . 118.8(2)
C6 C5 C4 . 121.3(2)
C6 C5 H5 . 119.3
C4 C5 H5 . 119.3
C5 C6 C7 . 121.6(2)
C5 C6 H6 . 119.2
C7 C6 H6 . 119.2
C8 C7 C11 . 117.49(19)
C8 C7 C6 . 124.0(2)
C11 C7 C6 . 118.5(2)
C9 C8 C7 . 119.7(2)
C9 C8 H8 . 120.2
C7 C8 H8 . 120.2
C8 C9 C10 . 119.3(2)
C8 C9 H9 . 120.4
C10 C9 H9 . 120.4
N2 C10 C9 . 123.1(2)
N2 C10 H10 . 118.5
C9 C10 H10 . 118.5
N2 C11 C7 . 122.73(19)
N2 C11 C12 . 117.50(16)
C7 C11 C12 . 119.77(17)
N1 C12 C4 . 122.5(2)
N1 C12 C11 . 117.57(16)
C4 C12 C11 . 119.96(19)
O2 C13 O1 2_656 126.63(19)
O2 C13 C14 2_656 116.07(18)
O1 C13 C14 . 117.29(18)
C15 C14 C13 . 113.5(2)
C15 C14 H14A . 108.9
C13 C14 H14A . 108.9
C15 C14 H14B . 108.9
C13 C14 H14B . 108.9
H14A C14 H14B . 107.7
C16 C15 C20 . 117.8(3)
C16 C15 C14 . 122.1(2)
C20 C15 C14 . 120.1(3)
C17 C16 C15 . 121.1(3)
C17 C16 H16 . 119.5
C15 C16 H16 . 119.5
C18 C17 C16 . 119.2(5)
C18 C17 H17 . 120.4
C16 C17 H17 . 120.4
C19 C18 C17 . 120.9(5)
C19 C18 H18 . 119.5
C17 C18 H18 . 119.5
C18 C19 C20 . 120.8(5)
C18 C19 H19 . 119.6
C20 C19 H19 . 119.6
C15 C20 C19 . 120.1(5)
C15 C20 H20 . 120.0
C19 C20 H20 . 120.0
O4 C21 O3 . 126.13(18)
O4 C21 C22 . 114.51(18)
O3 C21 C22 . 119.35(18)
C23 C22 C21 . 118.3(2)
C23 C22 H22A . 107.7
C21 C22 H22A . 107.7
C23 C22 H22B . 107.7
C21 C22 H22B . 107.7
H22A C22 H22B . 107.1
C28 C23 C24 . 117.9(3)
C28 C23 C22 . 120.7(3)
C24 C23 C22 . 121.3(3)
C23 C24 C25 . 120.2(4)
C23 C24 H24 . 119.9
C25 C24 H24 . 119.9
C26 C25 C24 . 120.0(4)
C26 C25 H25 . 120.0
C24 C25 H25 . 120.0
C25 C26 C27 . 121.0(3)
C25 C26 H26 . 119.5
C27 C26 H26 . 119.5
C26 C27 C28 . 119.4(4)
C26 C27 H27 . 120.3
C28 C27 H27 . 120.3
C23 C28 C27 . 121.4(3)
C23 C28 H28 . 119.3
C27 C28 H28 . 119.3

loop_
_geom_bond_atom_site_label_1
_geom_bond_atom_site_label_2
_geom_bond_site_symmetry_2
_geom_bond_distance
Co1 O2 . 2.0473(16)
Co1 O1 . 2.0962(15)
Co1 O1W . 2.1251(11)
Co1 O3 . 2.1277(14)
Co1 N1 . 2.1277(15)
Co1 N2 . 2.1539(17)
O1W Co1 2_656 2.1251(11)
O1W H1W . 0.86(2)
O1 C13 . 1.252(2)
O2 C13 2_656 1.244(2)
O3 C21 . 1.259(2)
O4 C21 . 1.241(2)
N1 C1 . 1.321(3)
N1 C12 . 1.348(3)
N2 C10 . 1.314(3)
N2 C11 . 1.365(2)
C1 C2 . 1.400(3)
C1 H1 . 0.9300
C2 C3 . 1.352(4)
C2 H2 . 0.9300
C3 C4 . 1.396(3)
C3 H3 . 0.9300
C4 C12 . 1.418(3)
C4 C5 . 1.424(3)
C5 C6 . 1.338(4)
C5 H5 . 0.9300
C6 C7 . 1.443(3)
C6 H6 . 0.9300
C7 C8 . 1.388(3)
C7 C11 . 1.406(3)
C8 C9 . 1.365(3)
C8 H8 . 0.9300
C9 C10 . 1.400(3)
C9 H9 . 0.9300
C10 H10 . 0.9300
C11 C12 . 1.428(3)
C13 O2 2_656 1.244(2)
C13 C14 . 1.512(3)
C14 C15 . 1.483(4)
C14 H14A . 0.9700
C14 H14B . 0.9700
C15 C16 . 1.381(4)
C15 C20 . 1.384(3)
C16 C17 . 1.380(4)
C16 H16 . 0.9300
C17 C18 . 1.371(7)
C17 H17 . 0.9300
C18 C19 . 1.324(8)
C18 H18 . 0.9300
C19 C20 . 1.389(7)
C19 H19 . 0.9300
C20 H20 . 0.9300
C21 C22 . 1.517(3)
C22 C23 . 1.498(3)
C22 H22A . 0.9700
C22 H22B . 0.9700
C23 C28 . 1.360(4)
C23 C24 . 1.373(4)
C24 C25 . 1.397(5)
C24 H24 . 0.9300
C25 C26 . 1.340(7)
C25 H25 . 0.9300
C26 C27 . 1.341(6)
C26 H26 . 0.9300
C27 C28 . 1.392(4)
C27 H27 . 0.9300
C28 H28 . 0.9300

loop_
_geom_hbond_atom_site_label_D
_geom_hbond_atom_site_label_H
_geom_hbond_atom_site_label_A
_geom_hbond_site_symmetry_A
_geom_hbond_distance_DH
_geom_hbond_distance_HA
_geom_hbond_distance_DA
_geom_hbond_angle_DHA
O1W H1W O4 2_656 0.86(2) 1.71(2) 2.5592(19) 168(2)
